data_4308831
loop_
_publ_author_name
'Markus Brym'
'Cameron Jones'
'James D. E. T. Wilton-Ely'

_publ_contact_author_name 'James D. Wilton-Ely'
_publ_section_title
;
Auration, Argentation, and Mercuration Reactions of an Iridaphosphirene
;
_journal_name_full 'Inorganic Chemistry'
_journal_page_first 3275
_journal_page_last 3282
_journal_paper_doi 10.1021/ic048532u
_journal_volume 44
_journal_year 2005
_chemical_formula_sum 'C71.5 H75 Cl Hg Ir O P3'
_chemical_formula_weight 1471.46
_chemical_name_systematic
;
?
;
_space_group_IT_number 2
_symmetry_cell_setting triclinic
_symmetry_space_group_name_Hall '-P 1'
_symmetry_space_group_name_H-M 'P -1'
_atom_sites_solution_hydrogens geom
_atom_sites_solution_primary direct
_atom_sites_solution_secondary difmap
_audit_creation_method SHELXL-97
_cell_angle_alpha 96.30(3)
_cell_angle_beta 103.64(3)
_cell_angle_gamma 107.03(3)
_cell_formula_units_Z 2
_cell_length_a 12.420(3)
_cell_length_b 13.105(3)
_cell_length_c 21.348(4)
_cell_measurement_temperature 150(2)
_cell_volume 3168.3(15)
_computing_structure_refinement 'SHELXL-97 (Sheldrick, 1997)'
_computing_structure_solution 'SHELXS-97 (Sheldrick, 1990)'
_diffrn_ambient_temperature 150(2)
_diffrn_measured_fraction_theta_full 0.967
_diffrn_measured_fraction_theta_max 0.967
_diffrn_measurement_device_type 'Nonius Kappa CCD'
_diffrn_radiation_monochromator graphite
_diffrn_radiation_source 'fine-focus sealed tube'
_diffrn_radiation_type MoK\a
_diffrn_radiation_wavelength 0.71073
_diffrn_reflns_av_R_equivalents 0.0559
_diffrn_reflns_av_sigmaI/netI 0.0630
_diffrn_reflns_limit_h_max 14
_diffrn_reflns_limit_h_min -14
_diffrn_reflns_limit_k_max 15
_diffrn_reflns_limit_k_min -15
_diffrn_reflns_limit_l_max 25
_diffrn_reflns_limit_l_min -25
_diffrn_reflns_number 27632
_diffrn_reflns_theta_full 25.01
_diffrn_reflns_theta_max 25.01
_diffrn_reflns_theta_min 2.93
_exptl_absorpt_coefficient_mu 4.678
_exptl_absorpt_correction_T_max 0.710
_exptl_absorpt_correction_T_min 0.602
_exptl_absorpt_correction_type multi-scan
_exptl_absorpt_process_details 'Sortav (Blessing, 1995)'
_exptl_crystal_colour yellow
_exptl_crystal_density_diffrn 1.542
_exptl_crystal_density_method 'not measured'
_exptl_crystal_description block
_exptl_crystal_F_000 1462
_exptl_crystal_size_max 0.15
_exptl_crystal_size_mid 0.15
_exptl_crystal_size_min 0.10
_refine_diff_density_max ' 1.607 (near Hg1)'
_refine_diff_density_min '-1.334 (near Ir1)'
_refine_diff_density_rms 0.130
_refine_ls_extinction_coef 0.00215(16)
_refine_ls_extinction_expression Fc^*^=kFc[1+0.001xFc^2^\l^3^/sin(2\q)]^-1/4^
_refine_ls_extinction_method SHELXL
_refine_ls_goodness_of_fit_ref 1.025
_refine_ls_hydrogen_treatment mixed
_refine_ls_matrix_type full
_refine_ls_number_parameters 684
_refine_ls_number_reflns 10805
_refine_ls_number_restraints 7
_refine_ls_restrained_S_all 1.030
_refine_ls_R_factor_all 0.0523
_refine_ls_R_factor_gt 0.0388
_refine_ls_shift/su_max 0.002
_refine_ls_shift/su_mean 0.000
_refine_ls_structure_factor_coef Fsqd
_refine_ls_weighting_details 'calc w=1/[\s^2^(Fo^2^)+(0.0352P)^2^+7.0400P] where P=(Fo^2^+2Fc^2^)/3'
_refine_ls_weighting_scheme calc
_refine_ls_wR_factor_gt 0.0892
_refine_ls_wR_factor_ref 0.0958
_reflns_number_gt 8922
_reflns_number_total 10805
_reflns_threshold_expression >2sigma(I)
_cod_data_source_file ic048532usi20041027_113733_5.cif
_cod_data_source_block compound_5
_cod_original_cell_volume 3168.3(11)
_cod_original_formula_sum 'C71.50 H75 Cl Hg Ir O P3'
_cod_database_code 4308831

loop_
_symmetry_equiv_pos_as_xyz
'x, y, z'
'-x, -y, -z'

loop_
_atom_site_label
_atom_site_type_symbol
_atom_site_fract_x
_atom_site_fract_y
_atom_site_fract_z
_atom_site_U_iso_or_equiv
_atom_site_adp_type
_atom_site_occupancy
_atom_site_symmetry_multiplicity
_atom_site_calc_flag
_atom_site_refinement_flags
_atom_site_disorder_assembly
_atom_site_disorder_group
Hg2 Hg 0.79852(2) 0.753489(18) 0.343529(11) 0.03411(10) Uani 1 1 d . . .
Ir1 Ir 0.46226(2) 0.514874(17) 0.315567(10) 0.02630(9) Uani 1 1 d . . .
Cl1 Cl 0.79341(15) 0.72821(13) 0.21099(8) 0.0448(4) Uani 1 1 d . . .
P1 P 0.58758(14) 0.68759(12) 0.31195(7) 0.0280(3) Uani 1 1 d . . .
P2 P 0.58294(14) 0.40696(12) 0.30937(7) 0.0274(3) Uani 1 1 d . . .
P3 P 0.31685(14) 0.43406(12) 0.21323(7) 0.0294(3) Uani 1 1 d . . .
O1 O 0.3028(4) 0.3847(4) 0.3878(2) 0.0497(12) Uani 1 1 d . . .
C1 C 0.5143(5) 0.6555(5) 0.3716(3) 0.0332(13) Uani 1 1 d . . .
C2 C 0.5143(6) 0.7162(5) 0.4365(3) 0.0344(14) Uani 1 1 d . . .
C3 C 0.4496(7) 0.6392(6) 0.4738(3) 0.0513(19) Uani 1 1 d . . .
H3A H 0.3672 0.6053 0.4482 0.077 Uiso 1 1 calc R . .
H3B H 0.4541 0.6798 0.5163 0.077 Uiso 1 1 calc R . .
H3C H 0.4857 0.5826 0.4810 0.077 Uiso 1 1 calc R . .
C4 C 0.4581(9) 0.8017(7) 0.4237(4) 0.066(3) Uani 1 1 d . . .
H4A H 0.3745 0.7666 0.4007 0.099 Uiso 1 1 calc R . .
H4B H 0.4963 0.8473 0.3964 0.099 Uiso 1 1 calc R . .
H4C H 0.4669 0.8469 0.4655 0.099 Uiso 1 1 calc R . .
C5 C 0.6423(7) 0.7701(7) 0.4780(4) 0.061(2) Uani 1 1 d . . .
H5A H 0.6446 0.8059 0.5213 0.092 Uiso 1 1 calc R . .
H5B H 0.6836 0.8241 0.4560 0.092 Uiso 1 1 calc R . .
H5C H 0.6804 0.7146 0.4832 0.092 Uiso 1 1 calc R . .
C6 C 0.5422(5) 0.7779(5) 0.2574(3) 0.0306(13) Uani 1 1 d . . .
H6 H 0.5624 0.7594 0.2159 0.037 Uiso 1 1 calc R . .
C7 C 0.4118(6) 0.7614(5) 0.2373(3) 0.0353(14) Uani 1 1 d . . .
H7A H 0.3875 0.7809 0.2766 0.042 Uiso 1 1 calc R . .
H7B H 0.3676 0.6837 0.2181 0.042 Uiso 1 1 calc R . .
C8 C 0.3819(6) 0.8305(5) 0.1874(3) 0.0417(15) Uani 1 1 d . . .
H8A H 0.2975 0.8222 0.1780 0.050 Uiso 1 1 calc R . .
H8B H 0.3964 0.8044 0.1459 0.050 Uiso 1 1 calc R . .
C9 C 0.4554(6) 0.9513(5) 0.2126(3) 0.0456(17) Uani 1 1 d . . .
H9A H 0.4408 0.9922 0.1770 0.055 Uiso 1 1 calc R . .
H9B H 0.4305 0.9807 0.2494 0.055 Uiso 1 1 calc R . .
C10 C 0.5854(6) 0.9679(5) 0.2357(3) 0.0458(17) Uani 1 1 d . . .
H10A H 0.6284 1.0454 0.2559 0.055 Uiso 1 1 calc R . .
H10B H 0.6130 0.9502 0.1973 0.055 Uiso 1 1 calc R . .
C11 C 0.6141(6) 0.8977(5) 0.2855(3) 0.0381(15) Uani 1 1 d . . .
H11A H 0.5961 0.9212 0.3264 0.046 Uiso 1 1 calc R . .
H11B H 0.6988 0.9070 0.2964 0.046 Uiso 1 1 calc R . .
C12 C 0.9777(5) 0.8277(5) 0.3882(3) 0.0364(14) Uani 1 1 d . . .
C13 C 1.0219(6) 0.8751(5) 0.4546(3) 0.0444(16) Uani 1 1 d . . .
H13 H 0.9695 0.8725 0.4808 0.053 Uiso 1 1 calc R . .
C14 C 1.1414(6) 0.9261(6) 0.4828(4) 0.0493(18) Uani 1 1 d . . .
H14 H 1.1699 0.9594 0.5280 0.059 Uiso 1 1 calc R . .
C15 C 1.2194(7) 0.9288(6) 0.4459(4) 0.0517(18) Uani 1 1 d . . .
H15 H 1.3015 0.9620 0.4656 0.062 Uiso 1 1 calc R . .
C16 C 1.1759(6) 0.8823(6) 0.3794(4) 0.0497(18) Uani 1 1 d . . .
H16 H 1.2288 0.8844 0.3536 0.060 Uiso 1 1 calc R . .
C17 C 1.0568(6) 0.8330(5) 0.3504(3) 0.0411(16) Uani 1 1 d . . .
H17 H 1.0284 0.8027 0.3047 0.049 Uiso 1 1 calc R . .
C18 C 0.3649(6) 0.4333(5) 0.3600(3) 0.0356(14) Uani 1 1 d . . .
C19 C 0.5479(6) 0.2818(5) 0.3415(3) 0.0297(13) Uani 1 1 d . . .
C20 C 0.6361(7) 0.2441(5) 0.3741(3) 0.0398(15) Uani 1 1 d . . .
H20 H 0.7162 0.2841 0.3799 0.048 Uiso 1 1 calc R . .
C21 C 0.6066(7) 0.1484(6) 0.3978(3) 0.0467(18) Uani 1 1 d . . .
H21 H 0.6666 0.1232 0.4202 0.056 Uiso 1 1 calc R . .
C22 C 0.4885(7) 0.0887(5) 0.3889(3) 0.0449(17) Uani 1 1 d . . .
H22 H 0.4686 0.0237 0.4059 0.054 Uiso 1 1 calc R . .
C23 C 0.4025(7) 0.1234(5) 0.3561(3) 0.0428(17) Uani 1 1 d . . .
H23 H 0.3225 0.0822 0.3496 0.051 Uiso 1 1 calc R . .
C24 C 0.4317(6) 0.2202(5) 0.3318(3) 0.0359(14) Uani 1 1 d . . .
H24 H 0.3711 0.2436 0.3084 0.043 Uiso 1 1 calc R . .
C25 C 0.7282(5) 0.4832(5) 0.3655(3) 0.0312(13) Uani 1 1 d . . .
C26 C 0.7341(6) 0.5211(5) 0.4305(3) 0.0400(15) Uani 1 1 d . . .
H26 H 0.6635 0.5120 0.4427 0.048 Uiso 1 1 calc R . .
C27 C 0.8404(6) 0.5714(5) 0.4772(3) 0.0414(16) Uani 1 1 d . . .
H27 H 0.8426 0.5950 0.5214 0.050 Uiso 1 1 calc R . .
C28 C 0.9437(6) 0.5876(5) 0.4601(3) 0.0427(16) Uani 1 1 d . . .
H28 H 1.0171 0.6234 0.4922 0.051 Uiso 1 1 calc R . .
C29 C 0.9399(6) 0.5517(5) 0.3964(3) 0.0399(15) Uani 1 1 d . . .
H29 H 1.0111 0.5632 0.3847 0.048 Uiso 1 1 calc R . .
C30 C 0.8336(6) 0.4990(5) 0.3489(3) 0.0373(15) Uani 1 1 d . . .
H30 H 0.8325 0.4737 0.3052 0.045 Uiso 1 1 calc R . .
C31 C 0.6123(5) 0.3633(5) 0.2326(3) 0.0281(12) Uani 1 1 d . . .
C32 C 0.6602(5) 0.4434(5) 0.1997(3) 0.0314(13) Uani 1 1 d . . .
H32 H 0.6797 0.5181 0.2180 0.038 Uiso 1 1 calc R . .
C33 C 0.6791(5) 0.4133(5) 0.1399(3) 0.0350(14) Uani 1 1 d . . .
H33 H 0.7125 0.4676 0.1175 0.042 Uiso 1 1 calc R . .
C34 C 0.6497(6) 0.3047(5) 0.1128(3) 0.0391(15) Uani 1 1 d . . .
H34 H 0.6622 0.2847 0.0717 0.047 Uiso 1 1 calc R . .
C35 C 0.6024(6) 0.2254(5) 0.1451(3) 0.0356(14) Uani 1 1 d . . .
H35 H 0.5817 0.1508 0.1262 0.043 Uiso 1 1 calc R . .
C36 C 0.5847(5) 0.2548(5) 0.2055(3) 0.0337(14) Uani 1 1 d . . .
H36 H 0.5536 0.2001 0.2283 0.040 Uiso 1 1 calc R . .
C37 C 0.2620(5) 0.2859(5) 0.1880(3) 0.0323(13) Uani 1 1 d . . .
C38 C 0.3106(6) 0.2362(5) 0.1453(3) 0.0388(15) Uani 1 1 d . . .
H38 H 0.3670 0.2791 0.1271 0.047 Uiso 1 1 calc R . .
C39 C 0.2749(6) 0.1238(6) 0.1303(3) 0.0491(18) Uani 1 1 d . . .
H39 H 0.3063 0.0902 0.1007 0.059 Uiso 1 1 calc R . .
C40 C 0.1965(7) 0.0600(6) 0.1567(4) 0.055(2) Uani 1 1 d . . .
H40 H 0.1750 -0.0170 0.1463 0.065 Uiso 1 1 calc R . .
C41 C 0.1483(6) 0.1081(6) 0.1988(4) 0.0510(18) Uani 1 1 d . . .
H41 H 0.0920 0.0641 0.2166 0.061 Uiso 1 1 calc R . .
C42 C 0.1821(6) 0.2207(5) 0.2151(3) 0.0426(16) Uani 1 1 d . . .
H42 H 0.1504 0.2534 0.2450 0.051 Uiso 1 1 calc R . .
C43 C 0.1826(5) 0.4669(5) 0.2142(3) 0.0328(14) Uani 1 1 d . . .
C44 C 0.0770(6) 0.4116(5) 0.1671(3) 0.0406(15) Uani 1 1 d . . .
H44 H 0.0709 0.3508 0.1362 0.049 Uiso 1 1 calc R . .
C45 C -0.0206(6) 0.4448(6) 0.1649(4) 0.0462(17) Uani 1 1 d . . .
H45 H -0.0925 0.4072 0.1321 0.055 Uiso 1 1 calc R . .
C46 C -0.0131(6) 0.5317(6) 0.2101(4) 0.0460(17) Uani 1 1 d . . .
H46 H -0.0792 0.5551 0.2081 0.055 Uiso 1 1 calc R . .
C47 C 0.0903(6) 0.5845(5) 0.2582(3) 0.0421(16) Uani 1 1 d . . .
H47 H 0.0947 0.6435 0.2899 0.051 Uiso 1 1 calc R . .
C48 C 0.1888(6) 0.5528(5) 0.2611(3) 0.0370(14) Uani 1 1 d . . .
H48 H 0.2597 0.5894 0.2949 0.044 Uiso 1 1 calc R . .
C49 C 0.3516(6) 0.4801(5) 0.1398(3) 0.0347(14) Uani 1 1 d . . .
C50 C 0.2674(6) 0.4441(6) 0.0780(3) 0.0521(19) Uani 1 1 d . . .
H50 H 0.1912 0.3954 0.0736 0.063 Uiso 1 1 calc R . .
C51 C 0.2963(7) 0.4803(7) 0.0235(3) 0.062(2) Uani 1 1 d . . .
H51 H 0.2397 0.4560 -0.0183 0.074 Uiso 1 1 calc R . .
C52 C 0.4068(6) 0.5515(6) 0.0297(3) 0.0484(18) Uani 1 1 d . . .
H52 H 0.4258 0.5765 -0.0077 0.058 Uiso 1 1 calc R . .
C53 C 0.4889(6) 0.5858(5) 0.0898(3) 0.0409(16) Uani 1 1 d . . .
H53 H 0.5649 0.6349 0.0942 0.049 Uiso 1 1 calc R . .
C54 C 0.4609(5) 0.5486(5) 0.1444(3) 0.0332(14) Uani 1 1 d . . .
H54 H 0.5189 0.5714 0.1857 0.040 Uiso 1 1 calc R . .
C55 C -0.1587(8) 0.0874(10) 0.1706(4) 0.090(3) Uani 1 1 d . . .
H55A H -0.0957 0.1088 0.1495 0.134 Uiso 1 1 calc R . .
H55B H -0.2182 0.1207 0.1543 0.134 Uiso 1 1 calc R . .
H55C H -0.1946 0.0080 0.1604 0.134 Uiso 1 1 calc R . .
C56 C -0.1095(7) 0.1246(8) 0.2428(4) 0.060(2) Uani 1 1 d . . .
C57 C -0.0909(8) 0.2316(7) 0.2727(5) 0.065(2) Uani 1 1 d . . .
H57 H -0.1120 0.2807 0.2465 0.078 Uiso 1 1 calc R . .
C58 C -0.0428(9) 0.2659(7) 0.3388(5) 0.073(3) Uani 1 1 d . . .
H58 H -0.0311 0.3385 0.3581 0.088 Uiso 1 1 calc R . .
C59 C -0.0114(10) 0.1977(7) 0.3776(4) 0.082(3) Uani 1 1 d . . .
H59 H 0.0221 0.2226 0.4236 0.098 Uiso 1 1 calc R . .
C60 C -0.0283(10) 0.0929(7) 0.3497(4) 0.081(3) Uani 1 1 d . . .
H60 H -0.0056 0.0455 0.3767 0.097 Uiso 1 1 calc R . .
C61 C -0.0780(7) 0.0550(6) 0.2827(4) 0.057(2) Uani 1 1 d . . .
H61 H -0.0905 -0.0183 0.2642 0.069 Uiso 1 1 calc R . .
C62 C 0.4145(18) 0.1469(16) -0.0474(9) 0.076(5) Uani 0.50 1 d P . .
H62A H 0.4403 0.2104 -0.0119 0.114 Uiso 0.50 1 calc PR . .
H62B H 0.3285 0.1169 -0.0609 0.114 Uiso 0.50 1 calc PR . .
H62C H 0.4419 0.1687 -0.0849 0.114 Uiso 0.50 1 calc PR . .
C63 C 0.4567(12) 0.0751(9) -0.0272(5) 0.084(3) Uani 1 1 d . . .
C64 C 0.5706(11) 0.0775(10) -0.0214(5) 0.087(3) Uani 1 1 d . . .
H64 H 0.6195 0.1334 -0.0369 0.105 Uiso 1 1 calc R . .
C65 C 0.6167(10) 0.0060(11) 0.0049(5) 0.094(4) Uani 1 1 d . . .
H65 H 0.6956 0.0105 0.0081 0.113 Uiso 1 1 calc R . .
C66 C 0.1267(15) 0.1603(15) -0.0531(9) 0.177(7) Uiso 1 1 d D . .
H66A H 0.1195 0.1374 -0.0996 0.266 Uiso 1 1 calc R . .
H66B H 0.1168 0.0971 -0.0317 0.266 Uiso 1 1 calc R . .
H66C H 0.2043 0.2142 -0.0317 0.266 Uiso 1 1 calc R . .
C67 C 0.0409(13) 0.2058(11) -0.0479(6) 0.124(4) Uiso 1 1 d D . .
C68 C -0.0087(9) 0.1748(9) 0.0069(5) 0.092(3) Uiso 1 1 d D . .
H68 H 0.0117 0.1274 0.0346 0.110 Uiso 1 1 calc R . .
C69 C -0.0871(9) 0.2252(8) 0.0105(5) 0.083(3) Uiso 1 1 d D . .
H69 H -0.1245 0.2081 0.0439 0.100 Uiso 1 1 calc R . .
C70 C -0.1272(13) 0.3018(11) -0.0267(7) 0.131(5) Uiso 1 1 d D . .
H70 H -0.1844 0.3323 -0.0188 0.157 Uiso 1 1 calc R . .
C71 C -0.0744(13) 0.3219(12) -0.0716(7) 0.139(5) Uiso 1 1 d D . .
H71 H -0.0919 0.3729 -0.0973 0.167 Uiso 1 1 calc R . .
C72 C 0.0064(8) 0.2742(7) -0.0850(4) 0.068(2) Uiso 1 1 d D . .
H72 H 0.0377 0.2898 -0.1207 0.081 Uiso 1 1 calc R . .

loop_
_atom_site_aniso_label
_atom_site_aniso_U_11
_atom_site_aniso_U_22
_atom_site_aniso_U_33
_atom_site_aniso_U_23
_atom_site_aniso_U_13
_atom_site_aniso_U_12
Hg2 0.03453(16) 0.02915(14) 0.03815(15) 0.00685(10) 0.00971(11) 0.01005(11)
Ir1 0.03284(15) 0.02461(13) 0.02374(13) 0.00480(9) 0.01046(10) 0.01084(10)
Cl1 0.0507(10) 0.0415(9) 0.0408(9) 0.0061(7) 0.0177(8) 0.0099(8)
P1 0.0326(8) 0.0244(7) 0.0286(8) 0.0058(6) 0.0109(7) 0.0098(6)
P2 0.0335(8) 0.0259(8) 0.0257(7) 0.0050(6) 0.0102(6) 0.0125(6)
P3 0.0318(8) 0.0308(8) 0.0266(8) 0.0044(6) 0.0086(7) 0.0120(7)
O1 0.058(3) 0.046(3) 0.051(3) 0.015(2) 0.033(3) 0.010(2)
C1 0.036(3) 0.036(3) 0.029(3) 0.007(3) 0.007(3) 0.014(3)
C2 0.049(4) 0.031(3) 0.026(3) 0.001(3) 0.013(3) 0.017(3)
C3 0.079(5) 0.049(4) 0.033(4) 0.005(3) 0.028(4) 0.023(4)
C4 0.129(8) 0.064(5) 0.045(4) 0.023(4) 0.048(5) 0.066(6)
C5 0.067(5) 0.059(5) 0.038(4) -0.020(4) 0.011(4) 0.005(4)
C6 0.036(3) 0.033(3) 0.027(3) 0.009(2) 0.011(3) 0.015(3)
C7 0.040(4) 0.036(3) 0.033(3) 0.006(3) 0.013(3) 0.016(3)
C8 0.043(4) 0.041(4) 0.043(4) 0.012(3) 0.008(3) 0.018(3)
C9 0.060(5) 0.036(4) 0.043(4) 0.013(3) 0.009(3) 0.022(3)
C10 0.061(5) 0.029(3) 0.048(4) 0.010(3) 0.014(4) 0.015(3)
C11 0.042(4) 0.032(3) 0.041(4) 0.011(3) 0.012(3) 0.012(3)
C12 0.035(4) 0.033(3) 0.043(4) 0.014(3) 0.009(3) 0.014(3)
C13 0.046(4) 0.044(4) 0.045(4) 0.015(3) 0.009(3) 0.018(3)
C14 0.047(4) 0.049(4) 0.043(4) 0.007(3) 0.001(3) 0.013(3)
C15 0.039(4) 0.042(4) 0.065(5) 0.010(4) 0.003(4) 0.008(3)
C16 0.048(4) 0.041(4) 0.064(5) 0.014(4) 0.022(4) 0.015(3)
C17 0.043(4) 0.032(3) 0.051(4) 0.004(3) 0.014(3) 0.016(3)
C18 0.044(4) 0.031(3) 0.029(3) -0.002(3) 0.010(3) 0.011(3)
C19 0.047(4) 0.026(3) 0.020(3) 0.004(2) 0.011(3) 0.017(3)
C20 0.059(4) 0.038(4) 0.030(3) 0.010(3) 0.015(3) 0.024(3)
C21 0.071(5) 0.046(4) 0.033(4) 0.014(3) 0.011(3) 0.034(4)
C22 0.079(6) 0.029(3) 0.039(4) 0.012(3) 0.026(4) 0.025(4)
C23 0.066(5) 0.027(3) 0.037(4) 0.005(3) 0.023(3) 0.011(3)
C24 0.051(4) 0.030(3) 0.029(3) 0.005(3) 0.012(3) 0.016(3)
C25 0.036(3) 0.031(3) 0.029(3) 0.007(3) 0.006(3) 0.017(3)
C26 0.052(4) 0.040(4) 0.030(3) 0.003(3) 0.012(3) 0.019(3)
C27 0.048(4) 0.048(4) 0.023(3) 0.001(3) -0.001(3) 0.020(3)
C28 0.044(4) 0.034(3) 0.041(4) 0.005(3) -0.005(3) 0.011(3)
C29 0.037(4) 0.039(4) 0.044(4) 0.008(3) 0.010(3) 0.014(3)
C30 0.047(4) 0.036(3) 0.031(3) 0.006(3) 0.008(3) 0.020(3)
C31 0.026(3) 0.033(3) 0.026(3) 0.006(2) 0.006(2) 0.013(3)
C32 0.036(3) 0.030(3) 0.028(3) 0.005(2) 0.008(3) 0.012(3)
C33 0.031(3) 0.047(4) 0.027(3) 0.012(3) 0.006(3) 0.012(3)
C34 0.039(4) 0.050(4) 0.026(3) -0.006(3) 0.008(3) 0.016(3)
C35 0.046(4) 0.028(3) 0.030(3) -0.004(3) 0.008(3) 0.014(3)
C36 0.038(4) 0.033(3) 0.030(3) 0.006(3) 0.007(3) 0.014(3)
C37 0.036(3) 0.029(3) 0.030(3) -0.001(3) 0.005(3) 0.013(3)
C38 0.035(4) 0.043(4) 0.036(3) 0.002(3) 0.004(3) 0.016(3)
C39 0.050(4) 0.042(4) 0.046(4) -0.013(3) -0.002(3) 0.022(4)
C40 0.052(5) 0.029(4) 0.067(5) -0.002(3) -0.001(4) 0.011(3)
C41 0.044(4) 0.036(4) 0.074(5) 0.016(4) 0.017(4) 0.012(3)
C42 0.041(4) 0.036(4) 0.050(4) 0.007(3) 0.016(3) 0.011(3)
C43 0.033(3) 0.035(3) 0.034(3) 0.008(3) 0.014(3) 0.014(3)
C44 0.038(4) 0.039(4) 0.043(4) 0.003(3) 0.011(3) 0.012(3)
C45 0.035(4) 0.048(4) 0.055(4) 0.011(3) 0.009(3) 0.015(3)
C46 0.037(4) 0.049(4) 0.064(5) 0.020(4) 0.025(4) 0.021(3)
C47 0.045(4) 0.033(3) 0.051(4) 0.007(3) 0.022(3) 0.011(3)
C48 0.034(3) 0.034(3) 0.045(4) 0.003(3) 0.013(3) 0.012(3)
C49 0.044(4) 0.036(3) 0.029(3) 0.008(3) 0.013(3) 0.018(3)
C50 0.040(4) 0.069(5) 0.034(4) 0.014(3) 0.005(3) 0.003(4)
C51 0.056(5) 0.092(6) 0.027(4) 0.019(4) 0.003(3) 0.014(5)
C52 0.049(4) 0.068(5) 0.030(4) 0.020(3) 0.010(3) 0.020(4)
C53 0.048(4) 0.043(4) 0.038(4) 0.009(3) 0.018(3) 0.019(3)
C54 0.037(4) 0.034(3) 0.028(3) 0.002(3) 0.008(3) 0.015(3)
C55 0.052(6) 0.145(10) 0.055(5) 0.006(6) 0.008(4) 0.019(6)
C56 0.042(4) 0.086(6) 0.047(4) 0.012(4) 0.016(4) 0.012(4)
C57 0.070(6) 0.063(6) 0.080(6) 0.036(5) 0.039(5) 0.027(5)
C58 0.102(8) 0.046(5) 0.079(6) 0.016(5) 0.033(6) 0.028(5)
C59 0.138(9) 0.046(5) 0.053(5) 0.006(4) 0.020(6) 0.024(5)
C60 0.137(10) 0.047(5) 0.065(6) 0.020(4) 0.029(6) 0.036(6)
C61 0.070(5) 0.044(4) 0.052(5) 0.001(4) 0.023(4) 0.007(4)
C62 0.082(14) 0.073(12) 0.059(11) -0.008(9) -0.001(10) 0.030(11)
C63 0.095(9) 0.081(7) 0.054(6) -0.026(5) 0.000(6) 0.026(7)
C64 0.083(8) 0.095(8) 0.046(5) -0.027(5) 0.014(5) -0.008(6)
C65 0.083(8) 0.112(10) 0.061(6) -0.045(6) 0.016(6) 0.020(8)

loop_
_atom_type_symbol
_atom_type_description
_atom_type_scat_dispersion_real
_atom_type_scat_dispersion_imag
_atom_type_scat_source
C C 0.0033 0.0016 'International Tables Vol C Tables 4.2.6.8 and 6.1.1.4'
H H 0.0000 0.0000 'International Tables Vol C Tables 4.2.6.8 and 6.1.1.4'
O O 0.0106 0.0060 'International Tables Vol C Tables 4.2.6.8 and 6.1.1.4'
P P 0.1023 0.0942 'International Tables Vol C Tables 4.2.6.8 and 6.1.1.4'
Cl Cl 0.1484 0.1585 'International Tables Vol C Tables 4.2.6.8 and 6.1.1.4'
Ir Ir -1.4442 7.9887 'International Tables Vol C Tables 4.2.6.8 and 6.1.1.4'
Hg Hg -2.3894 9.2266 'International Tables Vol C Tables 4.2.6.8 and 6.1.1.4'

loop_
_geom_angle_atom_site_label_1
_geom_angle_atom_site_label_2
_geom_angle_atom_site_label_3
_geom_angle
_geom_angle_site_symmetry_1
_geom_angle_site_symmetry_3
_geom_angle_publ_flag
C12 Hg2 P1 168.17(18) . . ?
C12 Hg2 Cl1 100.81(18) . . ?
P1 Hg2 Cl1 89.67(6) . . ?
C18 Ir1 C1 99.8(2) . . ?
C18 Ir1 P2 99.11(19) . . ?
C1 Ir1 P2 123.87(19) . . ?
C18 Ir1 P1 146.69(18) . . ?
C1 Ir1 P1 46.84(18) . . ?
P2 Ir1 P1 101.49(6) . . ?
C18 Ir1 P3 90.81(19) . . ?
C1 Ir1 P3 133.20(18) . . ?
P2 Ir1 P3 98.63(6) . . ?
P1 Ir1 P3 111.45(6) . . ?
C1 P1 C6 117.9(3) . . ?
C1 P1 Ir1 53.3(2) . . ?
C6 P1 Ir1 123.8(2) . . ?
C1 P1 Hg2 119.4(2) . . ?
C6 P1 Hg2 105.2(2) . . ?
Ir1 P1 Hg2 127.92(7) . . ?
C19 P2 C31 102.5(3) . . ?
C19 P2 C25 101.0(3) . . ?
C31 P2 C25 104.4(3) . . ?
C19 P2 Ir1 116.9(2) . . ?
C31 P2 Ir1 122.31(19) . . ?
C25 P2 Ir1 107.17(19) . . ?
C37 P3 C49 102.8(3) . . ?
C37 P3 C43 102.9(3) . . ?
C49 P3 C43 103.6(3) . . ?
C37 P3 Ir1 119.1(2) . . ?
C49 P3 Ir1 116.8(2) . . ?
C43 P3 Ir1 109.7(2) . . ?
C2 C1 P1 135.3(5) . . ?
C2 C1 Ir1 144.4(5) . . ?
P1 C1 Ir1 79.9(2) . . ?
C4 C2 C3 110.1(6) . . ?
C4 C2 C1 109.3(5) . . ?
C3 C2 C1 111.2(5) . . ?
C4 C2 C5 109.8(6) . . ?
C3 C2 C5 108.6(6) . . ?
C1 C2 C5 107.8(5) . . ?
C7 C6 C11 111.0(5) . . ?
C7 C6 P1 115.4(4) . . ?
C11 C6 P1 111.7(4) . . ?
C6 C7 C8 111.4(5) . . ?
C7 C8 C9 111.6(5) . . ?
C10 C9 C8 111.9(5) . . ?
C9 C10 C11 112.6(6) . . ?
C10 C11 C6 110.2(5) . . ?
C13 C12 C17 118.5(6) . . ?
C13 C12 Hg2 121.9(5) . . ?
C17 C12 Hg2 119.5(5) . . ?
C14 C13 C12 120.8(7) . . ?
C15 C14 C13 120.6(7) . . ?
C14 C15 C16 118.9(7) . . ?
C17 C16 C15 121.1(7) . . ?
C16 C17 C12 120.1(6) . . ?
O1 C18 Ir1 178.1(6) . . ?
C24 C19 C20 118.8(6) . . ?
C24 C19 P2 119.7(5) . . ?
C20 C19 P2 121.4(5) . . ?
C21 C20 C19 120.1(7) . . ?
C20 C21 C22 120.1(7) . . ?
C23 C22 C21 120.1(6) . . ?
C22 C23 C24 120.1(7) . . ?
C19 C24 C23 120.7(6) . . ?
C30 C25 C26 118.1(6) . . ?
C30 C25 P2 124.3(4) . . ?
C26 C25 P2 117.4(5) . . ?
C27 C26 C25 121.2(6) . . ?
C26 C27 C28 120.2(6) . . ?
C29 C28 C27 119.6(6) . . ?
C28 C29 C30 121.1(6) . . ?
C29 C30 C25 119.8(6) . . ?
C36 C31 C32 119.7(5) . . ?
C36 C31 P2 122.4(4) . . ?
C32 C31 P2 117.8(4) . . ?
C33 C32 C31 119.5(6) . . ?
C34 C33 C32 120.3(6) . . ?
C35 C34 C33 120.4(5) . . ?
C34 C35 C36 119.8(6) . . ?
C31 C36 C35 120.3(6) . . ?
C42 C37 C38 119.0(6) . . ?
C42 C37 P3 121.4(5) . . ?
C38 C37 P3 119.2(5) . . ?
C39 C38 C37 118.9(6) . . ?
C40 C39 C38 122.1(7) . . ?
C39 C40 C41 119.4(7) . . ?
C40 C41 C42 120.1(7) . . ?
C37 C42 C41 120.5(6) . . ?
C44 C43 C48 119.3(6) . . ?
C44 C43 P3 121.3(5) . . ?
C48 C43 P3 119.3(5) . . ?
C43 C44 C45 120.3(6) . . ?
C46 C45 C44 120.2(7) . . ?
C47 C46 C45 119.7(6) . . ?
C46 C47 C48 121.0(6) . . ?
C47 C48 C43 119.5(6) . . ?
C54 C49 C50 119.0(6) . . ?
C54 C49 P3 120.1(5) . . ?
C50 C49 P3 120.9(5) . . ?
C51 C50 C49 119.6(7) . . ?
C52 C51 C50 120.4(7) . . ?
C53 C52 C51 119.9(6) . . ?
C52 C53 C54 119.9(6) . . ?
C49 C54 C53 121.2(6) . . ?
C61 C56 C57 118.0(7) . . ?
C61 C56 C55 120.9(9) . . ?
C57 C56 C55 121.1(9) . . ?
C58 C57 C56 120.7(8) . . ?
C59 C58 C57 121.1(8) . . ?
C58 C59 C60 119.5(9) . . ?
C59 C60 C61 121.0(8) . . ?
C60 C61 C56 119.7(7) . . ?
C62 C63 C64 124.9(17) . . ?
C62 C63 C65 115.8(16) . 2_655 ?
C64 C63 C65 119.1(11) . 2_655 ?
C65 C64 C63 124.2(12) . . ?
C64 C65 C63 116.7(12) . 2_655 ?
C72 C67 C66 126.3(13) . . ?
C72 C67 C68 121.9(12) . . ?
C66 C67 C68 111.8(12) . . ?
C69 C68 C67 108.3(11) . . ?
C68 C69 C70 133.0(11) . . ?
C71 C70 C69 111.1(14) . . ?
C70 C71 C72 124.6(15) . . ?
C67 C72 C71 121.0(11) . . ?

loop_
_geom_bond_atom_site_label_1
_geom_bond_atom_site_label_2
_geom_bond_distance
_geom_bond_site_symmetry_2
_geom_bond_publ_flag
Hg2 C12 2.083(6) . ?
Hg2 P1 2.4037(18) . ?
Hg2 Cl1 2.7959(17) . ?
Ir1 C18 1.875(6) . ?
Ir1 C1 1.923(6) . ?
Ir1 P2 2.3576(16) . ?
Ir1 P1 2.3629(17) . ?
Ir1 P3 2.3805(19) . ?
P1 C1 1.751(6) . ?
P1 C6 1.860(6) . ?
P2 C19 1.822(6) . ?
P2 C31 1.828(6) . ?
P2 C25 1.830(6) . ?
P3 C37 1.830(6) . ?
P3 C49 1.840(6) . ?
P3 C43 1.844(6) . ?
O1 C18 1.167(7) . ?
C1 C2 1.521(8) . ?
C2 C4 1.500(9) . ?
C2 C3 1.517(9) . ?
C2 C5 1.533(10) . ?
C6 C7 1.517(9) . ?
C6 C11 1.530(8) . ?
C7 C8 1.520(9) . ?
C8 C9 1.538(9) . ?
C9 C10 1.514(10) . ?
C10 C11 1.527(9) . ?
C12 C13 1.391(9) . ?
C12 C17 1.403(9) . ?
C13 C14 1.386(10) . ?
C14 C15 1.381(10) . ?
C15 C16 1.391(10) . ?
C16 C17 1.382(10) . ?
C19 C24 1.385(9) . ?
C19 C20 1.400(9) . ?
C20 C21 1.386(9) . ?
C21 C22 1.402(10) . ?
C22 C23 1.356(10) . ?
C23 C24 1.405(8) . ?
C25 C30 1.399(9) . ?
C25 C26 1.400(8) . ?
C26 C27 1.377(9) . ?
C27 C28 1.380(9) . ?
C28 C29 1.374(9) . ?
C29 C30 1.390(9) . ?
C31 C36 1.384(8) . ?
C31 C32 1.395(8) . ?
C32 C33 1.387(8) . ?
C33 C34 1.381(9) . ?
C34 C35 1.375(9) . ?
C35 C36 1.390(8) . ?
C37 C42 1.390(9) . ?
C37 C38 1.405(8) . ?
C38 C39 1.384(9) . ?
C39 C40 1.361(11) . ?
C40 C41 1.384(10) . ?
C41 C42 1.389(9) . ?
C43 C44 1.384(9) . ?
C43 C48 1.394(8) . ?
C44 C45 1.395(9) . ?
C45 C46 1.376(10) . ?
C46 C47 1.371(10) . ?
C47 C48 1.393(9) . ?
C49 C54 1.364(9) . ?
C49 C50 1.407(9) . ?
C50 C51 1.387(9) . ?
C51 C52 1.382(11) . ?
C52 C53 1.371(9) . ?
C53 C54 1.390(8) . ?
C55 C56 1.484(11) . ?
C56 C61 1.390(11) . ?
C56 C57 1.405(12) . ?
C57 C58 1.362(12) . ?
C58 C59 1.361(12) . ?
C59 C60 1.370(12) . ?
C60 C61 1.387(11) . ?
C62 C63 1.27(2) . ?
C63 C64 1.381(15) . ?
C63 C65 1.392(16) 2_655 ?
C64 C65 1.340(16) . ?
C65 C63 1.392(16) 2_655 ?
C66 C67 1.384(14) . ?
C67 C72 1.355(12) . ?
C67 C68 1.487(13) . ?
C68 C69 1.338(11) . ?
C69 C70 1.472(13) . ?
C70 C71 1.291(13) . ?
C71 C72 1.395(13) . ?
